data_2237580
loop_
_publ_author_name
'Dincel, \"Oznur'
'Tercan, Bar\?i\,s'
'\"Ozt\"urkkan, F\"ureya Elif'
'Necefo\(glu, Hacali'
'H\"okelek, Tuncer'

_publ_section_title
;
 Diaquabis(2-chlorobenzoato-\k<i>O</i>)bis(nicotinamide-\k<i>N</i>^1^)cobalt(II)
;
_journal_coeditor_code XU5678
_journal_issue 3
_journal_name_full 'Acta Crystallographica Section E'
_journal_page_first m173
_journal_page_last m174
_journal_paper_doi 10.1107/S1600536813004984
_journal_volume 69
_journal_year 2013
_chemical_formula_iupac '[Co (C7 H4 Cl O2)2 (C6 H6 N2 O)2 (H2 O)2]'
_chemical_formula_moiety 'C26 H24 Cl2 Co N4 O8'
_chemical_formula_sum 'C26 H24 Cl2 Co N4 O8'
_chemical_formula_weight 650.32
_chemical_name_systematic
;
Diaquabis(2-chlorobenzoato-\k<i>O</i>)bis(nicotinamide-\k<i>N</i>^1^)cobalt(II)
;
_space_group_IT_number 14
_symmetry_cell_setting monoclinic
_symmetry_space_group_name_Hall '-P 2yn'
_symmetry_space_group_name_H-M 'P 1 21/n 1'
_atom_sites_solution_hydrogens geom
_atom_sites_solution_primary direct
_atom_sites_solution_secondary difmap
_audit_creation_method SHELXL-97
_cell_angle_alpha 90.00
_cell_angle_beta 106.637(3)
_cell_angle_gamma 90.00
_cell_formula_units_Z 2
_cell_length_a 7.8679(2)
_cell_length_b 17.9522(3)
_cell_length_c 9.8492(2)
_cell_measurement_reflns_used 4735
_cell_measurement_temperature 100(2)
_cell_measurement_theta_max 27.94
_cell_measurement_theta_min 2.44
_cell_volume 1332.92(5)
_computing_cell_refinement 'SAINT (Bruker, 2007)'
_computing_data_collection 'APEX2 (Bruker, 2007)'
_computing_data_reduction 'SAINT (Bruker, 2007)'
_computing_molecular_graphics 'ORTEP-3 for Windows (Farrugia, 2012) and PLATON (Spek, 2009)'
_computing_publication_material 'WinGX (Farrugia, 2102) and PLATON (Spek, 2009)'
_computing_structure_refinement 'SHELXL97 (Sheldrick, 2008)'
_computing_structure_solution 'SHELXS97 (Sheldrick, 2008)'
_diffrn_ambient_temperature 100(2)
_diffrn_measured_fraction_theta_full 0.989
_diffrn_measured_fraction_theta_max 0.989
_diffrn_measurement_device_type 'Bruker Kappa APEXII CCD area-detector'
_diffrn_measurement_method '\f and \w scans'
_diffrn_radiation_monochromator graphite
_diffrn_radiation_source 'fine-focus sealed tube'
_diffrn_radiation_type MoK\a
_diffrn_radiation_wavelength 0.71073
_diffrn_reflns_av_R_equivalents 0.0606
_diffrn_reflns_av_sigmaI/netI 0.0792
_diffrn_reflns_limit_h_max 10
_diffrn_reflns_limit_h_min -6
_diffrn_reflns_limit_k_max 18
_diffrn_reflns_limit_k_min -23
_diffrn_reflns_limit_l_max 12
_diffrn_reflns_limit_l_min -13
_diffrn_reflns_number 10778
_diffrn_reflns_theta_full 28.32
_diffrn_reflns_theta_max 28.32
_diffrn_reflns_theta_min 2.27
_exptl_absorpt_coefficient_mu 0.903
_exptl_absorpt_correction_T_max 0.8105
_exptl_absorpt_correction_T_min 0.7082
_exptl_absorpt_correction_type multi-scan
_exptl_absorpt_process_details '(SADABS; Bruker, 2005)'
_exptl_crystal_colour pink
_exptl_crystal_density_diffrn 1.620
_exptl_crystal_density_method 'not measured'
_exptl_crystal_description block
_exptl_crystal_F_000 666
_exptl_crystal_size_max 0.39
_exptl_crystal_size_mid 0.33
_exptl_crystal_size_min 0.23
_refine_diff_density_max 1.423
_refine_diff_density_min -1.605
_refine_ls_extinction_method none
_refine_ls_goodness_of_fit_ref 1.227
_refine_ls_hydrogen_treatment mixed
_refine_ls_matrix_type full
_refine_ls_number_parameters 202
_refine_ls_number_reflns 3285
_refine_ls_number_restraints 0
_refine_ls_restrained_S_all 1.217
_refine_ls_R_factor_all 0.1173
_refine_ls_R_factor_gt 0.0876
_refine_ls_shift/su_max 0.000
_refine_ls_shift/su_mean 0.000
_refine_ls_structure_factor_coef Fsqd
_refine_ls_weighting_details 'calc w=1/[\s^2^(Fo^2^)+(0.0784P)^2^+7.9389P] where P=(Fo^2^+2Fc^2^)/3'
_refine_ls_weighting_scheme calc
_refine_ls_wR_factor_gt 0.2234
_refine_ls_wR_factor_ref 0.2368
_reflns_number_gt 2366
_reflns_number_total 3285
_reflns_threshold_expression I>2\s(I)
_cod_data_source_file xu5678.cif
_cod_data_source_block I
_cod_original_sg_symbol_H-M 'P 21/n'
_cod_database_code 2237580
_cod_database_fobs_code 2237580

loop_
_symmetry_equiv_pos_as_xyz
'x, y, z'
'-x+1/2, y+1/2, -z+1/2'
'-x, -y, -z'
'x-1/2, -y-1/2, z-1/2'

loop_
_atom_site_type_symbol
_atom_site_label
_atom_site_fract_x
_atom_site_fract_y
_atom_site_fract_z
_atom_site_U_iso_or_equiv
_atom_site_adp_type
_atom_site_calc_flag
_atom_site_refinement_flags
_atom_site_occupancy
_atom_site_symmetry_multiplicity
Co Co1 0.0000 0.0000 0.0000 0.0169(3) Uani d SU 1 2
Cl Cl1 -0.0922(2) 0.28811(9) -0.32577(17) 0.0282(4) Uani d U 1 1
O O1 -0.1130(5) 0.1367(2) -0.2254(4) 0.0223(9) Uani d U 1 1
O O2 0.1155(5) 0.0988(2) -0.0461(4) 0.0192(8) Uani d U 1 1
O O3 -0.4515(5) 0.0095(3) 0.3249(4) 0.0250(10) Uani d U 1 1
O O4 -0.2634(6) 0.0436(3) -0.0890(4) 0.0211(9) Uani d U 1 1
H H41 -0.329(12) 0.014(5) -0.133(10) 0.04(3) Uiso d . 1 1
H H42 -0.241(11) 0.084(5) -0.146(9) 0.05(2) Uiso d . 1 1
N N1 -0.0041(6) 0.0446(3) 0.1993(5) 0.0175(10) Uani d U 1 1
N N2 -0.3567(7) 0.0816(3) 0.5201(5) 0.0244(12) Uani d U 1 1
H H21 -0.282(12) 0.108(5) 0.573(10) 0.05(3) Uiso d . 1 1
H H22 -0.457(8) 0.071(3) 0.543(7) 0.013(15) Uiso d . 1 1
C C1 0.0477(7) 0.1383(3) -0.1558(6) 0.0180(11) Uani d U 1 1
C C2 0.1707(8) 0.1857(3) -0.2106(6) 0.0188(11) Uani d U 1 1
C C3 0.1181(8) 0.2488(3) -0.2961(6) 0.0196(11) Uani d U 1 1
C C4 0.2310(8) 0.2848(4) -0.3596(6) 0.0214(12) Uani d U 1 1
H H4 0.1919 0.3263 -0.4166 0.026 Uiso calc R 1 1
C C5 0.4023(8) 0.2589(4) -0.3380(6) 0.0236(12) Uani d U 1 1
H H5 0.4774 0.2818 -0.3830 0.028 Uiso calc R 1 1
C C6 0.4619(8) 0.1984(4) -0.2485(6) 0.0233(12) Uani d U 1 1
H H6 0.5784 0.1821 -0.2303 0.028 Uiso calc R 1 1
C C7 0.3468(8) 0.1629(4) -0.1870(6) 0.0207(12) Uani d U 1 1
H H7 0.3879 0.1224 -0.1278 0.025 Uiso calc R 1 1
C C8 -0.1512(7) 0.0371(3) 0.2405(5) 0.0179(11) Uani d U 1 1
H H8 -0.2469 0.0113 0.1819 0.021 Uiso calc R 1 1
C C9 -0.1672(7) 0.0661(3) 0.3663(5) 0.0173(11) Uani d U 1 1
C C10 -0.0260(8) 0.1057(3) 0.4526(6) 0.0211(12) Uani d U 1 1
H H10 -0.0339 0.1267 0.5369 0.025 Uiso calc R 1 1
C C11 0.1259(8) 0.1134(4) 0.4115(6) 0.0227(12) Uani d U 1 1
H H11 0.2225 0.1395 0.4680 0.027 Uiso calc R 1 1
C C12 0.1337(7) 0.0817(3) 0.2846(5) 0.0189(11) Uani d U 1 1
H H12 0.2375 0.0863 0.2581 0.023 Uiso calc R 1 1
C C13 -0.3372(7) 0.0508(3) 0.4019(6) 0.0188(12) Uani d U 1 1

loop_
_atom_site_aniso_label
_atom_site_aniso_U_11
_atom_site_aniso_U_22
_atom_site_aniso_U_33
_atom_site_aniso_U_12
_atom_site_aniso_U_13
_atom_site_aniso_U_23
Co1 0.0160(5) 0.0304(6) 0.0024(4) -0.0006(4) 0.000 -0.0003(4)
Cl1 0.0217(7) 0.0377(9) 0.0220(8) 0.0073(6) 0.0009(6) 0.0057(6)
O1 0.019(2) 0.039(3) 0.0062(18) -0.0013(17) -0.0009(15) 0.0015(17)
O2 0.0159(19) 0.035(2) 0.0026(17) -0.0021(16) -0.0033(15) 0.0011(15)
O3 0.019(2) 0.047(3) 0.0072(18) -0.0064(18) 0.0008(15) -0.0044(18)
O4 0.020(2) 0.034(3) 0.0059(19) -0.0020(18) -0.0014(16) -0.0009(18)
N1 0.018(2) 0.029(3) 0.004(2) -0.0013(19) -0.0005(17) -0.0005(18)
N2 0.019(3) 0.049(4) 0.007(2) -0.007(2) 0.007(2) -0.006(2)
C1 0.017(2) 0.027(3) 0.007(2) -0.001(2) -0.001(2) -0.003(2)
C2 0.020(3) 0.029(3) 0.004(2) -0.004(2) -0.001(2) -0.003(2)
C3 0.018(3) 0.031(3) 0.007(2) 0.001(2) -0.001(2) -0.004(2)
C4 0.021(3) 0.032(3) 0.007(3) -0.003(2) -0.002(2) -0.001(2)
C5 0.024(3) 0.038(3) 0.008(3) -0.007(3) 0.004(2) -0.002(2)
C6 0.019(3) 0.034(3) 0.015(3) -0.002(2) 0.001(2) -0.004(2)
C7 0.018(3) 0.031(3) 0.008(2) -0.002(2) -0.004(2) -0.002(2)
C8 0.016(3) 0.030(3) 0.004(2) -0.002(2) -0.002(2) -0.002(2)
C9 0.014(2) 0.030(3) 0.006(2) 0.002(2) 0.001(2) 0.002(2)
C10 0.023(3) 0.032(3) 0.006(2) -0.003(2) 0.001(2) -0.004(2)
C11 0.018(3) 0.036(3) 0.008(3) -0.003(2) -0.006(2) -0.005(2)
C12 0.015(3) 0.035(3) 0.005(2) 0.000(2) 0.000(2) 0.002(2)
C13 0.013(2) 0.036(3) 0.006(2) 0.000(2) 0.000(2) 0.001(2)

loop_
_atom_type_symbol
_atom_type_description
_atom_type_scat_dispersion_real
_atom_type_scat_dispersion_imag
_atom_type_scat_source
C C 0.0033 0.0016 'International Tables Vol C Tables 4.2.6.8 and 6.1.1.4'
H H 0.0000 0.0000 'International Tables Vol C Tables 4.2.6.8 and 6.1.1.4'
Cl Cl 0.1484 0.1585 'International Tables Vol C Tables 4.2.6.8 and 6.1.1.4'
Co Co 0.3494 0.9721 'International Tables Vol C Tables 4.2.6.8 and 6.1.1.4'
N N 0.0061 0.0033 'International Tables Vol C Tables 4.2.6.8 and 6.1.1.4'
O O 0.0106 0.0060 'International Tables Vol C Tables 4.2.6.8 and 6.1.1.4'

loop_
_geom_angle_atom_site_label_1
_geom_angle_atom_site_label_2
_geom_angle_atom_site_label_3
_geom_angle_site_symmetry_1
_geom_angle_site_symmetry_3
_geom_angle
O2 Co1 O2 . 3 180.0(2)
O2 Co1 O4 . . 91.75(17)
O2 Co1 O4 3 . 88.25(17)
O2 Co1 O4 . 3 88.25(17)
O2 Co1 O4 3 3 91.75(17)
O2 Co1 N1 . . 90.19(16)
O2 Co1 N1 3 . 89.81(16)
O2 Co1 N1 . 3 89.81(16)
O2 Co1 N1 3 3 90.19(16)
O4 Co1 O4 . 3 180.0(2)
N1 Co1 O4 . . 88.39(17)
N1 Co1 N1 3 . 180.0(3)
N1 Co1 O4 3 . 91.61(17)
N1 Co1 O4 . 3 91.61(17)
N1 Co1 O4 3 3 88.39(17)
C1 O2 Co1 . . 123.4(4)
Co1 O4 H41 . . 113(6)
Co1 O4 H42 . . 101(5)
H41 O4 H42 . . 113(8)
C8 N1 Co1 . . 119.0(4)
C8 N1 C12 . . 118.3(5)
C12 N1 Co1 . . 122.8(4)
C13 N2 H21 . . 124(6)
C13 N2 H22 . . 117(4)
H22 N2 H21 . . 119(7)
O1 C1 O2 . . 124.2(5)
O1 C1 C2 . . 118.0(5)
O2 C1 C2 . . 117.6(5)
C3 C2 C1 . . 124.4(5)
C7 C2 C1 . . 119.0(5)
C7 C2 C3 . . 116.4(5)
C2 C3 Cl1 . . 122.0(4)
C4 C3 C2 . . 122.1(5)
C4 C3 Cl1 . . 115.9(5)
C3 C4 H4 . . 120.1
C5 C4 C3 . . 119.8(6)
C5 C4 H4 . . 120.1
C4 C5 C6 . . 119.7(5)
C4 C5 H5 . . 120.1
C6 C5 H5 . . 120.1
C5 C6 H6 . . 120.2
C7 C6 C5 . . 119.6(6)
C7 C6 H6 . . 120.2
C2 C7 H7 . . 118.8
C6 C7 C2 . . 122.3(6)
C6 C7 H7 . . 118.8
N1 C8 C9 . . 122.8(5)
N1 C8 H8 . . 118.6
C9 C8 H8 . . 118.6
C8 C9 C10 . . 118.7(5)
C8 C9 C13 . . 117.1(5)
C10 C9 C13 . . 124.1(5)
C9 C10 H10 . . 120.6
C11 C10 C9 . . 118.9(5)
C11 C10 H10 . . 120.6
C10 C11 C12 . . 119.3(5)
C10 C11 H11 . . 120.4
C12 C11 H11 . . 120.4
N1 C12 C11 . . 122.0(5)
N1 C12 H12 . . 119.0
C11 C12 H12 . . 119.0
O3 C13 N2 . . 122.3(5)
O3 C13 C9 . . 120.2(5)
N2 C13 C9 . . 117.4(5)

loop_
_geom_bond_atom_site_label_1
_geom_bond_atom_site_label_2
_geom_bond_site_symmetry_2
_geom_bond_distance
_geom_bond_publ_flag
Co1 N1 . 2.129(4) yes
Co1 N1 3 2.129(4) ?
Co1 O2 . 2.102(4) yes
Co1 O2 3 2.102(4) ?
Co1 O4 . 2.153(4) yes
Co1 O4 3 2.153(4) ?
Cl1 C3 . 1.744(6) ?
O1 C1 . 1.254(7) ?
O2 C1 . 1.273(7) ?
O3 C13 . 1.243(7) ?
O4 H41 . 0.78(9) ?
O4 H42 . 0.96(9) ?
N1 C8 . 1.339(7) ?
N1 C12 . 1.343(7) ?
N2 C13 . 1.337(7) ?
N2 H21 . 0.81(9) ?
N2 H22 . 0.90(6) ?
C1 C2 . 1.501(8) ?
C2 C3 . 1.402(8) ?
C2 C7 . 1.399(8) ?
C3 C4 . 1.384(8) ?
C4 C5 . 1.383(8) ?
C4 H4 . 0.9300 ?
C5 H5 . 0.9300 ?
C6 C5 . 1.392(9) ?
C6 H6 . 0.9300 ?
C7 C6 . 1.381(8) ?
C7 H7 . 0.9300 ?
C8 H8 . 0.9300 ?
C9 C8 . 1.382(7) ?
C9 C10 . 1.386(8) ?
C9 C13 . 1.502(7) ?
C10 C11 . 1.374(8) ?
C10 H10 . 0.9300 ?
C11 H11 . 0.9300 ?
C12 C11 . 1.390(8) ?
C12 H12 . 0.9300 ?

loop_
_geom_hbond_atom_site_label_D
_geom_hbond_atom_site_label_H
_geom_hbond_atom_site_label_A
_geom_hbond_site_symmetry_A
_geom_hbond_distance_DH
_geom_hbond_distance_HA
_geom_hbond_distance_DA
_geom_hbond_angle_DHA
_geom_hbond_publ_flag
N2 H21 O1 1_556 0.82(10) 2.11(9) 2.861(6) 152(9) yes
N2 H22 O3 3_456 0.90(7) 2.20(6) 2.932(7) 138(5) yes
O4 H41 O3 3_455 0.78(9) 2.20(10) 2.890(6) 147(10) yes
O4 H42 O1 . 0.96(9) 1.72(9) 2.628(7) 155(8) yes
C6 H6 O1 1_655 0.93 2.55 3.468(8) 170 yes
C10 H10 O1 1_556 0.93 2.60 3.476(7) 158 yes

loop_
_geom_torsion_atom_site_label_1
_geom_torsion_atom_site_label_2
_geom_torsion_atom_site_label_3
_geom_torsion_atom_site_label_4
_geom_torsion_site_symmetry_1
_geom_torsion
O4 Co1 O2 C1 . -34.9(4)
O4 Co1 O2 C1 3 145.1(4)
N1 Co1 O2 C1 . -123.3(4)
N1 Co1 O2 C1 3 56.7(4)
O2 Co1 N1 C8 . 134.5(4)
O2 Co1 N1 C8 3 -45.5(4)
O2 Co1 N1 C12 . -43.9(4)
O2 Co1 N1 C12 3 136.1(4)
O4 Co1 N1 C8 . 42.8(4)
O4 Co1 N1 C8 3 -137.2(4)
O4 Co1 N1 C12 . -135.6(5)
O4 Co1 N1 C12 3 44.4(5)
Co1 O2 C1 O1 . 21.7(8)
Co1 O2 C1 C2 . -154.0(4)
Co1 N1 C8 C9 . -178.2(4)
C12 N1 C8 C9 . 0.3(9)
Co1 N1 C12 C11 . 177.0(4)
C8 N1 C12 C11 . -1.4(8)
O1 C1 C2 C3 . 26.3(8)
O1 C1 C2 C7 . -147.6(5)
O2 C1 C2 C3 . -157.8(5)
O2 C1 C2 C7 . 28.3(8)
C1 C2 C3 Cl1 . 10.4(8)
C1 C2 C3 C4 . -171.1(5)
C7 C2 C3 Cl1 . -175.5(4)
C7 C2 C3 C4 . 3.0(8)
C1 C2 C7 C6 . 171.9(5)
C3 C2 C7 C6 . -2.5(8)
Cl1 C3 C4 C5 . 177.9(4)
C2 C3 C4 C5 . -0.7(9)
C3 C4 C5 C6 . -2.3(9)
C7 C6 C5 C4 . 2.7(9)
C2 C7 C6 C5 . -0.3(9)
C10 C9 C8 N1 . 1.1(9)
C13 C9 C8 N1 . -177.6(5)
C8 C9 C10 C11 . -1.3(9)
C13 C9 C10 C11 . 177.2(6)
C8 C9 C13 O3 . 4.8(8)
C8 C9 C13 N2 . -176.9(6)
C10 C9 C13 O3 . -173.8(6)
C10 C9 C13 N2 . 4.5(9)
C9 C10 C11 C12 . 0.3(9)
N1 C12 C11 C10 . 1.1(9)
